data_7159388
loop_
_publ_author_name
'Prasad, Madavi S.'
'Bharani, Sankar'
'Sivaprakash, Murugesan'
'Vadivelu, Prabha'
'Kumar, Durairajan Siva Sundara'
'Chowhan, L. Raju'

_publ_section_title
;
 <i>N</i>-2,2,2-Trifluoroethylisatin ketimine as a 1,2-dipolarophile for
 [3 + 2]-addition to access optically pure spirothiazolidine oxindoles.
;
_journal_issue 24
_journal_name_full 'Organic &amp; biomolecular chemistry'
_journal_page_first 4972
_journal_page_last 4976
_journal_paper_doi 10.1039/d3ob00685a
_journal_volume 21
_journal_year 2023
_chemical_formula_moiety 'C13 H13 F3 N2 O2 S'
_chemical_formula_sum 'C13 H13 F3 N2 O2 S'
_chemical_formula_weight 318.31
_space_group_crystal_system monoclinic
_space_group_IT_number 14
_space_group_name_Hall '-P 2ybc'
_space_group_name_H-M_alt 'P 1 21/c 1'
_atom_sites_solution_hydrogens mixed
_audit_creation_method SHELXL-2018/3
_audit_update_record
;
2023-01-06 deposited with the CCDC.	2023-05-30 downloaded from the CCDC.
;
_cell_angle_alpha 90
_cell_angle_beta 116.7220(10)
_cell_angle_gamma 90
_cell_formula_units_Z 4
_cell_length_a 10.2811(5)
_cell_length_b 14.3963(6)
_cell_length_c 10.3695(4)
_cell_measurement_reflns_used 9940
_cell_measurement_temperature 298(2)
_cell_measurement_theta_max 29.54
_cell_measurement_theta_min 2.72
_cell_volume 1370.87(10)
_computing_cell_refinement 'APEX3/SAINT (Bruker, 2016)'
_computing_data_collection 'APEX3 (Bruker, 2016)'
_computing_data_reduction 'SAINT/XPREP (Bruker, 2016)'
_computing_molecular_graphics 'ORTEP3 (Farrugia, 1997) and Mercury (Bruno et al., 2002)'
_computing_publication_material 'SHELXL-2018/3 (Sheldrick, 2018)'
_computing_structure_refinement 'SHELXL-2018/3 (Sheldrick, 2018)'
_computing_structure_solution 'SHELXT-2018/2 (Sheldrick, 2018)'
_diffrn_ambient_temperature 298(2)
_diffrn_measured_fraction_theta_full 0.998
_diffrn_measured_fraction_theta_max 0.999
_diffrn_measurement_device_type 'Bruker D8 VENTURE diffractometer with PHOTON II detector'
_diffrn_measurement_method '\w and \f scan'
_diffrn_radiation_monochromator graphite
_diffrn_radiation_source 'fine-focus sealed tube'
_diffrn_radiation_type MoK\a
_diffrn_radiation_wavelength 0.71073
_diffrn_reflns_av_R_equivalents 0.0704
_diffrn_reflns_av_unetI/netI 0.0282
_diffrn_reflns_Laue_measured_fraction_full 0.998
_diffrn_reflns_Laue_measured_fraction_max 0.999
_diffrn_reflns_limit_h_max 14
_diffrn_reflns_limit_h_min -14
_diffrn_reflns_limit_k_max 20
_diffrn_reflns_limit_k_min -19
_diffrn_reflns_limit_l_max 14
_diffrn_reflns_limit_l_min -14
_diffrn_reflns_number 54179
_diffrn_reflns_point_group_measured_fraction_full 0.998
_diffrn_reflns_point_group_measured_fraction_max 0.999
_diffrn_reflns_theta_full 25.242
_diffrn_reflns_theta_max 29.596
_diffrn_reflns_theta_min 2.830
_exptl_absorpt_coefficient_mu 0.277
_exptl_absorpt_correction_T_max 0.934
_exptl_absorpt_correction_T_min 0.823
_exptl_absorpt_correction_type multi-scan
_exptl_absorpt_process_details 'SADABS (Bruker, 2016)'
_exptl_crystal_colour colourless
_exptl_crystal_density_diffrn 1.542
_exptl_crystal_description block
_exptl_crystal_F_000 656
_exptl_crystal_size_max 0.450
_exptl_crystal_size_mid 0.089
_exptl_crystal_size_min 0.042
_refine_diff_density_max 0.427
_refine_diff_density_min -0.290
_refine_diff_density_rms 0.053
_refine_ls_extinction_method none
_refine_ls_goodness_of_fit_ref 1.039
_refine_ls_hydrogen_treatment mixed
_refine_ls_matrix_type full
_refine_ls_number_parameters 195
_refine_ls_number_reflns 3856
_refine_ls_number_restraints 0
_refine_ls_restrained_S_all 1.039
_refine_ls_R_factor_all 0.0605
_refine_ls_R_factor_gt 0.0460
_refine_ls_shift/su_max 0.000
_refine_ls_shift/su_mean 0.000
_refine_ls_structure_factor_coef Fsqd
_refine_ls_weighting_details 'w=1/[\s^2^(Fo^2^)+(0.0507P)^2^+0.7095P] where P=(Fo^2^+2Fc^2^)/3'
_refine_ls_weighting_scheme calc
_refine_ls_wR_factor_gt 0.1130
_refine_ls_wR_factor_ref 0.1250
_reflns_Friedel_coverage 0.000
_reflns_number_gt 3081
_reflns_number_total 3856
_reflns_threshold_expression 'I > 2\s(I)'
_cod_data_source_file d3ob00685a2.cif
_cod_data_source_block SB-II-4
_cod_depositor_comments 'Adding full bibliography for 7159388.cif.'
_cod_original_sg_symbol_H-M 'P 21/c'
_cod_database_code 7159388
_shelx_shelxl_version_number 2018/3
_shelx_space_group_comment
;
The symmetry employed for this shelxl refinement is uniquely defined
by the following loop, which should always be used as a source of
symmetry information in preference to the above space-group names.
They are only intended as comments.
;
_shelx_estimated_absorpt_t_min 0.886
_shelx_estimated_absorpt_t_max 0.988

loop_
_space_group_symop_operation_xyz
'x, y, z'
'-x, y+1/2, -z+1/2'
'-x, -y, -z'
'x, -y-1/2, z-1/2'

loop_
_atom_site_label
_atom_site_type_symbol
_atom_site_fract_x
_atom_site_fract_y
_atom_site_fract_z
_atom_site_U_iso_or_equiv
_atom_site_adp_type
_atom_site_occupancy
_atom_site_site_symmetry_order
_atom_site_calc_flag
_atom_site_refinement_flags_posn
_atom_site_refinement_flags_adp
_atom_site_refinement_flags_occupancy
_atom_site_disorder_assembly
_atom_site_disorder_group
C1 C 0.41671(17) 0.61177(11) 0.52927(17) 0.0326(3) Uani 1 1 d . . . . .
C2 C 0.4333(2) 0.61095(12) 0.4046(2) 0.0421(4) Uani 1 1 d . . . . .
H2 H 0.512824 0.638857 0.400238 0.051 Uiso 1 1 calc R U . . .
C3 C 0.3254(2) 0.56639(14) 0.28542(19) 0.0479(5) Uani 1 1 d . . . . .
H3 H 0.333256 0.564155 0.199587 0.057 Uiso 1 1 calc R U . . .
C4 C 0.2068(2) 0.52541(14) 0.29149(19) 0.0480(4) Uani 1 1 d . . . . .
H4 H 0.135607 0.497099 0.209539 0.058 Uiso 1 1 calc R U . . .
C5 C 0.1927(2) 0.52599(13) 0.41892(19) 0.0420(4) Uani 1 1 d . . . . .
H5 H 0.113624 0.497781 0.423712 0.050 Uiso 1 1 calc R U . . .
C6 C 0.29942(17) 0.56960(11) 0.53773(16) 0.0319(3) Uani 1 1 d . . . . .
C7 C 0.31725(16) 0.57917(11) 0.68925(16) 0.0309(3) Uani 1 1 d . . . . .
C8 C 0.45997(17) 0.63754(11) 0.76181(17) 0.0341(3) Uani 1 1 d . . . . .
C9 C 0.2254(2) 0.49191(14) 0.8577(2) 0.0503(5) Uani 1 1 d . . . . .
H9A H 0.136506 0.456185 0.808281 0.060 Uiso 1 1 calc R U . . .
H9B H 0.269570 0.475920 0.959458 0.060 Uiso 1 1 calc R U . . .
C10 C 0.1923(2) 0.59536(13) 0.83774(19) 0.0414(4) Uani 1 1 d . . . . .
H10 H 0.093195 0.604477 0.826298 0.050 Uiso 1 1 calc R U . . .
C11 C 0.16353(18) 0.71629(12) 0.65810(19) 0.0374(3) Uani 1 1 d . . . . .
H11A H 0.225209 0.735351 0.614422 0.045 Uiso 1 1 calc R U . . .
H11B H 0.188109 0.754255 0.743206 0.045 Uiso 1 1 calc R U . . .
C12 C 0.0079(2) 0.73225(15) 0.5536(2) 0.0529(5) Uani 1 1 d . . . . .
C13 C 0.6421(2) 0.70338(15) 0.6930(2) 0.0490(5) Uani 1 1 d . . . . .
H13A H 0.681048 0.729481 0.788268 0.073 Uiso 1 1 calc R U . . .
H13B H 0.620149 0.752380 0.623507 0.073 Uiso 1 1 calc R U . . .
H13C H 0.712485 0.662179 0.686740 0.073 Uiso 1 1 calc R U . . .
N1 N 0.50992(15) 0.65205(10) 0.66349(15) 0.0350(3) Uani 1 1 d . . . . .
N2 N 0.19207(14) 0.61900(9) 0.70093(14) 0.0326(3) Uani 1 1 d . . . . .
O1 O 0.51691(14) 0.66536(10) 0.88676(14) 0.0479(3) Uani 1 1 d . . . . .
O2 O 0.28713(19) 0.64949(12) 0.95649(15) 0.0536(4) Uani 1 1 d . . . . .
F1 F -0.08425(16) 0.70689(14) 0.6022(3) 0.1077(7) Uani 1 1 d . . . . .
F2 F -0.01735(16) 0.82196(10) 0.51778(18) 0.0745(4) Uani 1 1 d . . . . .
F3 F -0.0313(2) 0.68663(13) 0.43071(18) 0.1036(7) Uani 1 1 d . . . . .
S1 S 0.34936(6) 0.46726(3) 0.78237(5) 0.04580(14) Uani 1 1 d . . . . .
H2A H 0.366(3) 0.6548(18) 0.958(3) 0.064(8) Uiso 1 1 d . . . . .

loop_
_atom_site_aniso_label
_atom_site_aniso_U_11
_atom_site_aniso_U_22
_atom_site_aniso_U_33
_atom_site_aniso_U_23
_atom_site_aniso_U_13
_atom_site_aniso_U_12
C1 0.0373(8) 0.0301(7) 0.0329(7) 0.0028(6) 0.0179(6) 0.0054(6)
C2 0.0535(10) 0.0398(9) 0.0444(9) 0.0088(7) 0.0321(8) 0.0088(8)
C3 0.0694(12) 0.0473(10) 0.0336(8) 0.0043(7) 0.0289(9) 0.0145(9)
C4 0.0574(11) 0.0488(10) 0.0309(8) -0.0070(7) 0.0139(8) 0.0041(9)
C5 0.0437(9) 0.0441(9) 0.0362(8) -0.0051(7) 0.0161(7) -0.0029(7)
C6 0.0355(7) 0.0334(7) 0.0282(7) 0.0002(6) 0.0155(6) 0.0022(6)
C7 0.0322(7) 0.0333(7) 0.0276(7) 0.0007(6) 0.0139(6) -0.0010(6)
C8 0.0330(7) 0.0352(8) 0.0322(8) 0.0004(6) 0.0128(6) 0.0023(6)
C9 0.0602(12) 0.0519(11) 0.0507(11) 0.0134(9) 0.0354(10) 0.0032(9)
C10 0.0437(9) 0.0520(10) 0.0354(8) 0.0034(7) 0.0237(7) 0.0009(8)
C11 0.0349(8) 0.0364(8) 0.0396(8) 0.0014(7) 0.0156(7) 0.0006(6)
C12 0.0409(10) 0.0472(11) 0.0631(13) 0.0068(9) 0.0167(9) 0.0056(8)
C13 0.0385(9) 0.0487(11) 0.0589(12) 0.0024(9) 0.0212(9) -0.0081(8)
N1 0.0325(6) 0.0366(7) 0.0370(7) 0.0002(5) 0.0166(6) -0.0017(5)
N2 0.0338(6) 0.0355(7) 0.0309(6) 0.0026(5) 0.0168(5) 0.0015(5)
O1 0.0449(7) 0.0602(8) 0.0332(6) -0.0099(6) 0.0128(5) -0.0089(6)
O2 0.0595(9) 0.0712(10) 0.0353(7) -0.0087(6) 0.0259(7) -0.0025(7)
F1 0.0482(8) 0.1168(15) 0.1682(19) 0.0550(14) 0.0575(11) 0.0176(9)
F2 0.0613(8) 0.0532(7) 0.0925(11) 0.0192(7) 0.0199(7) 0.0194(6)
F3 0.0867(11) 0.0956(12) 0.0677(10) -0.0197(9) -0.0192(8) 0.0203(9)
S1 0.0567(3) 0.0379(2) 0.0504(3) 0.01067(19) 0.0308(2) 0.00799(19)

loop_
_atom_type_symbol
_atom_type_description
_atom_type_scat_dispersion_real
_atom_type_scat_dispersion_imag
_atom_type_scat_source
C C 0.0033 0.0016 'International Tables Vol C Tables 4.2.6.8 and 6.1.1.4'
H H 0.0000 0.0000 'International Tables Vol C Tables 4.2.6.8 and 6.1.1.4'
N N 0.0061 0.0033 'International Tables Vol C Tables 4.2.6.8 and 6.1.1.4'
O O 0.0106 0.0060 'International Tables Vol C Tables 4.2.6.8 and 6.1.1.4'
F F 0.0171 0.0103 'International Tables Vol C Tables 4.2.6.8 and 6.1.1.4'
S S 0.1246 0.1234 'International Tables Vol C Tables 4.2.6.8 and 6.1.1.4'

loop_
_geom_angle_atom_site_label_1
_geom_angle_atom_site_label_2
_geom_angle_atom_site_label_3
_geom_angle
_geom_angle_site_symmetry_1
_geom_angle_site_symmetry_3
_geom_angle_publ_flag
C2 C1 C6 122.22(16) . . ?
C2 C1 N1 127.82(16) . . ?
C6 C1 N1 109.96(13) . . ?
C1 C2 C3 116.82(17) . . ?
C1 C2 H2 121.6 . . ?
C3 C2 H2 121.6 . . ?
C4 C3 C2 121.63(16) . . ?
C4 C3 H3 119.2 . . ?
C2 C3 H3 119.2 . . ?
C3 C4 C5 120.76(17) . . ?
C3 C4 H4 119.6 . . ?
C5 C4 H4 119.6 . . ?
C6 C5 C4 118.04(18) . . ?
C6 C5 H5 121.0 . . ?
C4 C5 H5 121.0 . . ?
C5 C6 C1 120.52(15) . . ?
C5 C6 C7 130.51(15) . . ?
C1 C6 C7 108.95(13) . . ?
N2 C7 C6 115.08(12) . . ?
N2 C7 C8 114.88(13) . . ?
C6 C7 C8 101.51(12) . . ?
N2 C7 S1 104.95(10) . . ?
C6 C7 S1 112.26(11) . . ?
C8 C7 S1 108.20(10) . . ?
O1 C8 N1 125.87(16) . . ?
O1 C8 C7 125.81(15) . . ?
N1 C8 C7 108.32(13) . . ?
C10 C9 S1 106.96(12) . . ?
C10 C9 H9A 110.3 . . ?
S1 C9 H9A 110.3 . . ?
C10 C9 H9B 110.3 . . ?
S1 C9 H9B 110.3 . . ?
H9A C9 H9B 108.6 . . ?
O2 C10 N2 114.71(15) . . ?
O2 C10 C9 113.39(16) . . ?
N2 C10 C9 105.28(14) . . ?
O2 C10 H10 107.7 . . ?
N2 C10 H10 107.7 . . ?
C9 C10 H10 107.7 . . ?
N2 C11 C12 111.85(15) . . ?
N2 C11 H11A 109.2 . . ?
C12 C11 H11A 109.2 . . ?
N2 C11 H11B 109.2 . . ?
C12 C11 H11B 109.2 . . ?
H11A C11 H11B 107.9 . . ?
F1 C12 F3 105.8(2) . . ?
F1 C12 F2 106.99(19) . . ?
F3 C12 F2 105.95(19) . . ?
F1 C12 C11 113.72(19) . . ?
F3 C12 C11 112.68(18) . . ?
F2 C12 C11 111.20(17) . . ?
N1 C13 H13A 109.5 . . ?
N1 C13 H13B 109.5 . . ?
H13A C13 H13B 109.5 . . ?
N1 C13 H13C 109.5 . . ?
H13A C13 H13C 109.5 . . ?
H13B C13 H13C 109.5 . . ?
C8 N1 C1 111.19(13) . . ?
C8 N1 C13 123.89(15) . . ?
C1 N1 C13 124.92(15) . . ?
C10 N2 C11 115.62(14) . . ?
C10 N2 C7 111.88(13) . . ?
C11 N2 C7 114.53(13) . . ?
C10 O2 H2A 111.3(19) . . ?
C9 S1 C7 93.46(8) . . ?

loop_
_geom_bond_atom_site_label_1
_geom_bond_atom_site_label_2
_geom_bond_distance
_geom_bond_site_symmetry_2
_geom_bond_publ_flag
C1 C2 1.378(2) . ?
C1 C6 1.388(2) . ?
C1 N1 1.411(2) . ?
C2 C3 1.392(3) . ?
C2 H2 0.9300 . ?
C3 C4 1.380(3) . ?
C3 H3 0.9300 . ?
C4 C5 1.393(3) . ?
C4 H4 0.9300 . ?
C5 C6 1.378(2) . ?
C5 H5 0.9300 . ?
C6 C7 1.504(2) . ?
C7 N2 1.463(2) . ?
C7 C8 1.560(2) . ?
C7 S1 1.8304(16) . ?
C8 O1 1.225(2) . ?
C8 N1 1.348(2) . ?
C9 C10 1.521(3) . ?
C9 S1 1.805(2) . ?
C9 H9A 0.9700 . ?
C9 H9B 0.9700 . ?
C10 O2 1.412(2) . ?
C10 N2 1.458(2) . ?
C10 H10 0.9800 . ?
C11 N2 1.459(2) . ?
C11 C12 1.492(3) . ?
C11 H11A 0.9700 . ?
C11 H11B 0.9700 . ?
C12 F1 1.310(3) . ?
C12 F3 1.325(3) . ?
C12 F2 1.337(2) . ?
C13 N1 1.454(2) . ?
C13 H13A 0.9600 . ?
C13 H13B 0.9600 . ?
C13 H13C 0.9600 . ?
O2 H2A 0.81(3) . ?

loop_
_geom_hbond_atom_site_label_D
_geom_hbond_atom_site_label_H
_geom_hbond_atom_site_label_A
_geom_hbond_distance_DH
_geom_hbond_distance_HA
_geom_hbond_distance_DA
_geom_hbond_angle_DHA
_geom_hbond_site_symmetry_A
_geom_hbond_publ_flag
C11 H11A O2 0.97 2.60 3.480(2) 150.5 4_575 yes
C13 H13B O1 0.96 2.49 3.411(2) 160.2 4_575 yes
O2 H2A O1 0.81(3) 2.00(3) 2.774(2) 160(3) . yes

loop_
_geom_torsion_atom_site_label_1
_geom_torsion_atom_site_label_2
_geom_torsion_atom_site_label_3
_geom_torsion_atom_site_label_4
_geom_torsion
_geom_torsion_site_symmetry_1
_geom_torsion_site_symmetry_2
_geom_torsion_site_symmetry_3
_geom_torsion_site_symmetry_4
_geom_torsion_publ_flag
C6 C1 C2 C3 0.7(2) . . . . ?
N1 C1 C2 C3 -179.93(16) . . . . ?
C1 C2 C3 C4 0.4(3) . . . . ?
C2 C3 C4 C5 -1.1(3) . . . . ?
C3 C4 C5 C6 0.8(3) . . . . ?
C4 C5 C6 C1 0.2(3) . . . . ?
C4 C5 C6 C7 -177.80(17) . . . . ?
C2 C1 C6 C5 -1.0(2) . . . . ?
N1 C1 C6 C5 179.51(15) . . . . ?
C2 C1 C6 C7 177.41(15) . . . . ?
N1 C1 C6 C7 -2.07(17) . . . . ?
C5 C6 C7 N2 -54.6(2) . . . . ?
C1 C6 C7 N2 127.20(14) . . . . ?
C5 C6 C7 C8 -179.29(17) . . . . ?
C1 C6 C7 C8 2.49(16) . . . . ?
C5 C6 C7 S1 65.4(2) . . . . ?
C1 C6 C7 S1 -112.84(13) . . . . ?
N2 C7 C8 O1 53.1(2) . . . . ?
C6 C7 C8 O1 177.91(17) . . . . ?
S1 C7 C8 O1 -63.80(19) . . . . ?
N2 C7 C8 N1 -126.98(14) . . . . ?
C6 C7 C8 N1 -2.14(16) . . . . ?
S1 C7 C8 N1 116.15(12) . . . . ?
S1 C9 C10 O2 -91.64(16) . . . . ?
S1 C9 C10 N2 34.54(18) . . . . ?
N2 C11 C12 F1 57.8(2) . . . . ?
N2 C11 C12 F3 -62.6(2) . . . . ?
N2 C11 C12 F2 178.61(16) . . . . ?
O1 C8 N1 C1 -178.99(16) . . . . ?
C7 C8 N1 C1 1.06(18) . . . . ?
O1 C8 N1 C13 0.5(3) . . . . ?
C7 C8 N1 C13 -179.46(15) . . . . ?
C2 C1 N1 C8 -178.83(16) . . . . ?
C6 C1 N1 C8 0.61(18) . . . . ?
C2 C1 N1 C13 1.7(3) . . . . ?
C6 C1 N1 C13 -178.86(16) . . . . ?
O2 C10 N2 C11 -54.2(2) . . . . ?
C9 C10 N2 C11 -179.53(14) . . . . ?
O2 C10 N2 C7 79.37(18) . . . . ?
C9 C10 N2 C7 -45.99(18) . . . . ?
C12 C11 N2 C10 -97.82(18) . . . . ?
C12 C11 N2 C7 129.87(16) . . . . ?
C6 C7 N2 C10 158.74(14) . . . . ?
C8 C7 N2 C10 -83.87(16) . . . . ?
S1 C7 N2 C10 34.83(15) . . . . ?
C6 C7 N2 C11 -67.19(17) . . . . ?
C8 C7 N2 C11 50.20(17) . . . . ?
S1 C7 N2 C11 168.90(11) . . . . ?
C10 C9 S1 C7 -13.68(15) . . . . ?
N2 C7 S1 C9 -10.75(12) . . . . ?
C6 C7 S1 C9 -136.44(13) . . . . ?
C8 C7 S1 C9 112.36(12) . . . . ?
